data_4347963
loop_
_publ_author_name
'Goodwin, Conrad A. P.'
'Chilton, Nicholas F.'
'Vettese, Gianni F.'
'Moreno Pineda, Eufemio'
'Crowe, Iain F.'
'Ziller, Joseph W.'
'Winpenny, Richard E. P.'
'Evans, William J.'
'Mills, David P.'

_publ_section_title
;
 Physicochemical Properties of Near-Linear Lanthanide(II) Bis(silylamide)
 Complexes (Ln = Sm, Eu, Tm, Yb).
;
_journal_issue 20
_journal_name_full 'Inorganic chemistry'
_journal_page_first 10057
_journal_page_last 10067
_journal_paper_doi 10.1021/acs.inorgchem.6b00808
_journal_volume 55
_journal_year 2016
_chemical_formula_moiety 'C45 H102 N3 O Si4 Sm'
_chemical_formula_sum 'C45 H102 N3 O Si4 Sm'
_chemical_formula_weight 964.00
_space_group_crystal_system monoclinic
_space_group_IT_number 15
_space_group_name_Hall '-C 2yc'
_space_group_name_H-M_alt 'C 1 2/c 1'
_atom_sites_solution_hydrogens geom
_audit_creation_date 2016-02-09
_audit_creation_method
;
Olex2 1.2
(compiled 2015.09.30 svn.r3233 for OlexSys, GUI svn.r5103)
;
_cell_angle_alpha 90
_cell_angle_beta 99.319(3)
_cell_angle_gamma 90
_cell_formula_units_Z 12
_cell_length_a 19.5621(6)
_cell_length_b 19.8625(5)
_cell_length_c 41.3879(14)
_cell_measurement_reflns_used 14526
_cell_measurement_temperature 293(2)
_cell_measurement_theta_max 28.3100
_cell_measurement_theta_min 3.6220
_cell_volume 15869.1(8)
_computing_cell_refinement
;
CrysAlisPro, Agilent Technologies,
Version 1.171.36.32 (release 02-08-2013 CrysAlis171 .NET)
(compiled Aug  2 2013,16:46:58)
;
_computing_data_collection
;
CrysAlisPro, Agilent Technologies,
Version 1.171.36.32 (release 02-08-2013 CrysAlis171 .NET)
(compiled Aug  2 2013,16:46:58)
;
_computing_data_reduction
;
CrysAlisPro, Agilent Technologies,
Version 1.171.36.32 (release 02-08-2013 CrysAlis171 .NET)
(compiled Aug  2 2013,16:46:58)
;
_computing_molecular_graphics 'Olex2 (Dolomanov et al., 2009)'
_computing_publication_material 'Olex2 (Dolomanov et al., 2009)'
_computing_structure_refinement 'ShelXL (Sheldrick, 2015)'
_computing_structure_solution 'XS (Sheldrick, 2008)'
_diffrn_ambient_temperature 293(2)
_diffrn_detector 'CCD plate'
_diffrn_detector_area_resol_mean 5.1636
_diffrn_detector_type Atlas
_diffrn_measured_fraction_theta_full 0.997
_diffrn_measured_fraction_theta_max 0.997
_diffrn_measurement_details
;
#__ type_ start__ end____ width___ exp.time_
  1 omega    4.00   88.00   0.8000    4.0000
omega____ theta____ kappa____ phi______ frames
    -       11.5361   37.0000  -60.0000 105

#__ type_ start__ end____ width___ exp.time_
  2 omega  -12.00   84.00   0.8000    4.0000
omega____ theta____ kappa____ phi______ frames
    -       11.5361   37.0000   60.0000 120

#__ type_ start__ end____ width___ exp.time_
  3 omega    6.00   40.40   0.8000    4.0000
omega____ theta____ kappa____ phi______ frames
    -       11.5361  -57.0000  150.0000 43

#__ type_ start__ end____ width___ exp.time_
  4 omega  -45.00   35.00   0.8000    4.0000
omega____ theta____ kappa____ phi______ frames
    -       11.5361  -57.0000  120.0000 100

#__ type_ start__ end____ width___ exp.time_
  5 omega  -82.00  -54.80   0.8000    4.0000
omega____ theta____ kappa____ phi______ frames
    -      -12.0049 -178.0000  -90.0000 34

#__ type_ start__ end____ width___ exp.time_
  6 omega  -77.00  -37.80   0.8000    4.0000
omega____ theta____ kappa____ phi______ frames
    -       11.5361  178.0000 -120.0000 49
;
_diffrn_measurement_device 'four-circle diffractometer'
_diffrn_measurement_device_type 'Xcalibur, Atlas'
_diffrn_measurement_method '\w scans'
_diffrn_orient_matrix_UB_11 0.0223291000
_diffrn_orient_matrix_UB_12 -0.0230104000
_diffrn_orient_matrix_UB_13 -0.0062509000
_diffrn_orient_matrix_UB_21 0.0021505000
_diffrn_orient_matrix_UB_22 -0.0195118000
_diffrn_orient_matrix_UB_23 0.0144836000
_diffrn_orient_matrix_UB_31 -0.0290892000
_diffrn_orient_matrix_UB_32 -0.0191111000
_diffrn_orient_matrix_UB_33 -0.0072653000
_diffrn_radiation_monochromator graphite
_diffrn_radiation_probe x-ray
_diffrn_radiation_type MoK\a
_diffrn_radiation_wavelength 0.71073
_diffrn_reflns_av_R_equivalents 0.0717
_diffrn_reflns_av_unetI/netI 0.0704
_diffrn_reflns_Laue_measured_fraction_full 0.997
_diffrn_reflns_Laue_measured_fraction_max 0.997
_diffrn_reflns_limit_h_max 22
_diffrn_reflns_limit_h_min -23
_diffrn_reflns_limit_k_max 23
_diffrn_reflns_limit_k_min -23
_diffrn_reflns_limit_l_max 49
_diffrn_reflns_limit_l_min -47
_diffrn_reflns_number 68720
_diffrn_reflns_point_group_measured_fraction_full 0.997
_diffrn_reflns_point_group_measured_fraction_max 0.997
_diffrn_reflns_theta_full 25.242
_diffrn_reflns_theta_max 25.350
_diffrn_reflns_theta_min 3.359
_diffrn_source 'Enhance (Mo) X-ray Source'
_exptl_absorpt_coefficient_mu 1.234
_exptl_absorpt_correction_T_max 0.882
_exptl_absorpt_correction_T_min 0.759
_exptl_absorpt_correction_type gaussian
_exptl_absorpt_process_details
;
CrysAlisPro, Agilent Technologies,
Version 1.171.36.32 (release 02-08-2013 CrysAlis171 .NET)
(compiled Aug  2 2013,16:46:58)
Numerical absorption correction based on gaussian integration over
			a multifaceted crystal model
;
_exptl_crystal_colour 'clear red'
_exptl_crystal_colour_lustre clear
_exptl_crystal_colour_primary red
_exptl_crystal_density_diffrn 1.210
_exptl_crystal_description cube
_exptl_crystal_F_000 6228
_exptl_crystal_size_max 0.2104
_exptl_crystal_size_mid 0.1998
_exptl_crystal_size_min 0.104
_refine_diff_density_max 0.637
_refine_diff_density_min -0.494
_refine_diff_density_rms 0.098
_refine_ls_extinction_method none
_refine_ls_goodness_of_fit_ref 1.028
_refine_ls_hydrogen_treatment constr
_refine_ls_matrix_type full
_refine_ls_number_parameters 816
_refine_ls_number_reflns 14492
_refine_ls_number_restraints 133
_refine_ls_restrained_S_all 1.025
_refine_ls_R_factor_all 0.0648
_refine_ls_R_factor_gt 0.0417
_refine_ls_shift/su_max 0.003
_refine_ls_shift/su_mean 0.000
_refine_ls_structure_factor_coef Fsqd
_refine_ls_weighting_details 'w=1/[\s^2^(Fo^2^)+(0.0187P)^2^+17.0450P] where P=(Fo^2^+2Fc^2^)/3'
_refine_ls_weighting_scheme calc
_refine_ls_wR_factor_gt 0.0674
_refine_ls_wR_factor_ref 0.0740
_reflns_Friedel_coverage 0.000
_reflns_number_gt 11234
_reflns_number_total 14492
_reflns_threshold_expression 'I > 2\s(I)'
_cod_data_source_file ic6b00808_si_002.cif
_cod_data_source_block 5
_cod_original_cell_volume 15869.0(8)
_cod_database_code 4347963
_manchester_internal_coll_name adpm46/odpm46
_manchester_internal_coll_client CAPG
_manchester_internal_coll_type custom
_manchester_internal_coll_frame_time 4.0
_manchester_internal_coll_frame_width 0.8
_manchester_internal_coll_frame_method '\w scans'
_manchester_internal_coll_user CAPG
_manchester_internal_coll_date 03/02/16
_manchester_internal_process_user CAPG
_manchester_internal_process_date 03/02/16
_manchester_internal_solution_user CAPG
_manchester_internal_solution_date 04/02/16
_manchester_internal_refinement_user CAPG
_manchester_internal_refinement_date 09/02/16
_shelxl_version_number 2014/6
_chemical_oxdiff_formula Sm(N(SiC9H21)2)2NC9H18O
_shelx_space_group_comment
;
The symmetry employed for this shelxl refinement is uniquely defined
by the following loop, which should always be used as a source of
symmetry information in preference to the above space-group names.
They are only intended as comments.
;
_reflns_odcompleteness_completeness 99.75
_reflns_odcompleteness_iscentric 1
_reflns_odcompleteness_theta 26.32
_olex2_refinement_description
;
1. Fixed Uiso
 At 1.2 times of:
  All C(H) groups, All C(H,H) groups
 At 1.5 times of:
  All C(H,H,H) groups
2. Restrained distances
 C61-C55 \\sim C60-C55 \\sim C69_$2-C68_$2 \\sim C70_$2-C68_$2 \\sim
C71_$2-C64_$2 \\sim C72_$2-
 C64_$2 \\sim C62-C59 \\sim C59-C63
 with sigma of 0.02
 N5-C68 \\sim N5-C64 \\sim N4_$3-C55_$3 \\sim N4_$3-C59_$3
 with sigma of 0.02
 C67-C68 \\sim C65-C64 \\sim C56_$3-C55_$3 \\sim C58_$3-C59_$3
 with sigma of 0.02
 C56-C57 \\sim C58-C57 \\sim C67_$2-C66_$2 \\sim C65_$2-C66_$2
 with sigma of 0.02
3. Rigid body (RIGU) restrains
 O2, N5, N5, C64, C64, C65, C65, C66, C66, C67, C67, C68, C68, C69, C69, C70,
 C70, C71, C71, C72, C72
 with sigma for 1-2 distances of 0.004 and sigma for 1-3 distances of 0.004
4. Others
 Fixed Sof: N5(0.5) C64(0.5) C65(0.5) H65A(0.5) H65B(0.5) C66(0.5) H66A(0.5)
 H66B(0.5) C67(0.5) H67A(0.5) H67B(0.5) C68(0.5) C69(0.5) H69A(0.5) H69B(0.5)
 H69C(0.5) C70(0.5) H70A(0.5) H70B(0.5) H70C(0.5) C71(0.5) H71A(0.5) H71B(0.5)
 H71C(0.5) C72(0.5) H72A(0.5) H72B(0.5) H72C(0.5)
5.a Ternary CH refined with riding coordinates:
 C1(H1), C4(H4), C7(H7), C10(H10), C13(H13), C16(H16), C19(H19), C22(H22),
 C25(H25), C28(H28), C31(H31), C34(H34), C37(H37), C40(H40), C43(H43), C46(H46),
  C49(H49), C52(H52)
5.b Secondary CH2 refined with riding coordinates:
 C56(H56A,H56B), C57(H57A,H57B), C58(H58A,H58B), C65(H65A,H65B), C66(H66A,
 H66B), C67(H67A,H67B)
5.c Me refined with riding coordinates:
 C69(H69A,H69B,H69C), C70(H70A,H70B,H70C), C71(H71A,H71B,H71C), C72(H72A,H72B,
 H72C)
5.d Idealised Me refined as rotating group:
 C2(H2A,H2B,H2C), C3(H3A,H3B,H3C), C5(H5A,H5B,H5C), C6(H6A,H6B,H6C), C8(H8A,
 H8B,H8C), C9(H9A,H9B,H9C), C11(H11A,H11B,H11C), C12(H12A,H12B,H12C), C14(H14A,
 H14B,H14C), C15(H15A,H15B,H15C), C17(H17A,H17B,H17C), C18(H18A,H18B,H18C),
 C20(H20A,H20B,H20C), C21(H21A,H21B,H21C), C23(H23A,H23B,H23C), C24(H24A,H24B,
 H24C), C26(H26A,H26B,H26C), C27(H27A,H27B,H27C), C29(H29A,H29B,H29C), C30(H30A,
 H30B,H30C), C32(H32A,H32B,H32C), C33(H33A,H33B,H33C), C35(H35A,H35B,H35C),
 C36(H36A,H36B,H36C), C60(H60A,H60B,H60C), C61(H61A,H61B,H61C), C62(H62A,H62B,
 H62C), C63(H63A,H63B,H63C), C38(H38A,H38B,H38C), C39(H39A,H39B,H39C), C41(H41A,
 H41B,H41C), C42(H42A,H42B,H42C), C44(H44A,H44B,H44C), C45(H45A,H45B,H45C),
 C47(H47A,H47B,H47C), C48(H48A,H48B,H48C), C50(H50A,H50B,H50C), C51(H51A,H51B,
 H51C), C53(H53A,H53B,H53C), C54(H54A,H54B,H54C)
;
_olex2_date_sample_data_collection 2016-02-03
_olex2_exptl_crystal_mounting_method 'From fomblin on a microscope slide.'
_olex2_submission_special_instructions 'No special instructions were received'

loop_
_space_group_symop_operation_xyz
'x, y, z'
'-x, y, -z+1/2'
'x+1/2, y+1/2, z'
'-x+1/2, y+1/2, -z+1/2'
'-x, -y, -z'
'x, -y, z-1/2'
'-x+1/2, -y+1/2, -z'
'x+1/2, -y+1/2, z-1/2'

loop_
_atom_site_label
_atom_site_type_symbol
_atom_site_fract_x
_atom_site_fract_y
_atom_site_fract_z
_atom_site_U_iso_or_equiv
_atom_site_adp_type
_atom_site_occupancy
_atom_site_site_symmetry_order
_atom_site_calc_flag
_atom_site_refinement_flags_posn
_atom_site_refinement_flags_adp
_atom_site_refinement_flags_occupancy
_atom_site_disorder_assembly
_atom_site_disorder_group
Sm1 Sm 0.45420(2) 0.30269(2) 0.41624(2) 0.01669(6) Uani 1 1 d . . . . .
Si1 Si 0.62352(5) 0.35162(5) 0.42661(3) 0.0184(2) Uani 1 1 d . . . . .
Si2 Si 0.56018(5) 0.33434(5) 0.35320(3) 0.0180(2) Uani 1 1 d . . . . .
Si3 Si 0.43355(5) 0.19783(5) 0.48190(3) 0.0198(2) Uani 1 1 d . . . . .
Si4 Si 0.41188(5) 0.13366(5) 0.41190(3) 0.0202(3) Uani 1 1 d . . . . .
O1 O 0.37272(12) 0.37150(11) 0.41254(6) 0.0217(6) Uani 1 1 d . . . . .
N1 N 0.55723(14) 0.33171(13) 0.39522(7) 0.0164(7) Uani 1 1 d . . . . .
N2 N 0.43345(14) 0.19822(13) 0.43976(7) 0.0172(7) Uani 1 1 d . . . . .
N4 N 0.31265(15) 0.41261(13) 0.41518(8) 0.0230(8) Uani 1 1 d D . . . .
C1 C 0.58453(18) 0.34616(17) 0.46609(10) 0.0219(9) Uani 1 1 d . . . . .
H1 H 0.5558 0.3055 0.4643 0.026 Uiso 1 1 calc R . . . .
C2 C 0.53600(18) 0.40563(17) 0.46957(10) 0.0241(9) Uani 1 1 d . . . . .
H2A H 0.5627 0.4462 0.4735 0.036 Uiso 1 1 calc GR . . . .
H2B H 0.5118 0.3975 0.4876 0.036 Uiso 1 1 calc GR . . . .
H2C H 0.5032 0.4104 0.4498 0.036 Uiso 1 1 calc GR . . . .
C3 C 0.6365(2) 0.33982(18) 0.49817(10) 0.0291(10) Uani 1 1 d . . . . .
H3A H 0.6647 0.3005 0.4972 0.044 Uiso 1 1 calc GR . . . .
H3B H 0.6117 0.3359 0.5163 0.044 Uiso 1 1 calc GR . . . .
H3C H 0.6655 0.3791 0.5010 0.044 Uiso 1 1 calc GR . . . .
C4 C 0.66005(19) 0.44091(16) 0.42368(10) 0.0246(9) Uani 1 1 d . . . . .
H4 H 0.6899 0.4384 0.4069 0.030 Uiso 1 1 calc R . . . .
C5 C 0.6051(2) 0.49490(17) 0.41161(11) 0.0316(11) Uani 1 1 d . . . . .
H5A H 0.5734 0.4776 0.3934 0.047 Uiso 1 1 calc GR . . . .
H5B H 0.6275 0.5343 0.4050 0.047 Uiso 1 1 calc GR . . . .
H5C H 0.5802 0.5064 0.4290 0.047 Uiso 1 1 calc GR . . . .
C6 C 0.7067(2) 0.46805(19) 0.45479(10) 0.0321(11) Uani 1 1 d . . . . .
H6A H 0.6790 0.4764 0.4715 0.048 Uiso 1 1 calc GR . . . .
H6B H 0.7283 0.5092 0.4496 0.048 Uiso 1 1 calc GR . . . .
H6C H 0.7417 0.4354 0.4625 0.048 Uiso 1 1 calc GR . . . .
C7 C 0.69618(18) 0.28715(17) 0.42936(10) 0.0242(9) Uani 1 1 d . . . . .
H7 H 0.7015 0.2781 0.4066 0.029 Uiso 1 1 calc R . . . .
C8 C 0.6762(2) 0.21916(18) 0.44285(11) 0.0359(11) Uani 1 1 d . . . . .
H8A H 0.6845 0.2204 0.4663 0.054 Uiso 1 1 calc GR . . . .
H8B H 0.7035 0.1841 0.4354 0.054 Uiso 1 1 calc GR . . . .
H8C H 0.6280 0.2105 0.4353 0.054 Uiso 1 1 calc GR . . . .
C9 C 0.76846(19) 0.3080(2) 0.44656(11) 0.0357(11) Uani 1 1 d . . . . .
H9A H 0.7834 0.3472 0.4360 0.054 Uiso 1 1 calc GR . . . .
H9B H 0.8005 0.2719 0.4453 0.054 Uiso 1 1 calc GR . . . .
H9C H 0.7668 0.3182 0.4691 0.054 Uiso 1 1 calc GR . . . .
C10 C 0.47108(19) 0.36565(17) 0.33320(10) 0.0231(9) Uani 1 1 d . . . . .
H10 H 0.4388 0.3461 0.3464 0.028 Uiso 1 1 calc R . . . .
C11 C 0.4625(2) 0.44247(17) 0.33649(11) 0.0288(10) Uani 1 1 d . . . . .
H11A H 0.4746 0.4552 0.3591 0.043 Uiso 1 1 calc GR . . . .
H11B H 0.4152 0.4547 0.3287 0.043 Uiso 1 1 calc GR . . . .
H11C H 0.4923 0.4653 0.3238 0.043 Uiso 1 1 calc GR . . . .
C12 C 0.4425(2) 0.3444(2) 0.29797(10) 0.0336(11) Uani 1 1 d . . . . .
H12A H 0.4704 0.3638 0.2833 0.050 Uiso 1 1 calc GR . . . .
H12B H 0.3956 0.3599 0.2922 0.050 Uiso 1 1 calc GR . . . .
H12C H 0.4435 0.2962 0.2963 0.050 Uiso 1 1 calc GR . . . .
C13 C 0.5695(2) 0.24658(17) 0.33514(10) 0.0223(9) Uani 1 1 d . . . . .
H13 H 0.5232 0.2264 0.3328 0.027 Uiso 1 1 calc R . . . .
C14 C 0.6172(2) 0.19773(18) 0.35658(10) 0.0339(11) Uani 1 1 d . . . . .
H14A H 0.6644 0.2122 0.3578 0.051 Uiso 1 1 calc GR . . . .
H14B H 0.6120 0.1534 0.3472 0.051 Uiso 1 1 calc GR . . . .
H14C H 0.6053 0.1969 0.3782 0.051 Uiso 1 1 calc GR . . . .
C15 C 0.5887(2) 0.24558(19) 0.30040(11) 0.0344(11) Uani 1 1 d . . . . .
H15A H 0.5585 0.2753 0.2864 0.052 Uiso 1 1 calc GR . . . .
H15B H 0.5839 0.2006 0.2918 0.052 Uiso 1 1 calc GR . . . .
H15C H 0.6358 0.2602 0.3014 0.052 Uiso 1 1 calc GR . . . .
C16 C 0.62923(19) 0.39312(17) 0.34069(10) 0.0235(9) Uani 1 1 d . . . . .
H16 H 0.6276 0.4343 0.3536 0.028 Uiso 1 1 calc R . . . .
C17 C 0.6168(2) 0.41547(19) 0.30483(10) 0.0316(11) Uani 1 1 d . . . . .
H17A H 0.6181 0.3769 0.2910 0.047 Uiso 1 1 calc GR . . . .
H17B H 0.6522 0.4467 0.3012 0.047 Uiso 1 1 calc GR . . . .
H17C H 0.5723 0.4368 0.2998 0.047 Uiso 1 1 calc GR . . . .
C18 C 0.70459(19) 0.36729(19) 0.34881(11) 0.0316(10) Uani 1 1 d . . . . .
H18A H 0.7163 0.3598 0.3720 0.047 Uiso 1 1 calc GR . . . .
H18B H 0.7354 0.4002 0.3421 0.047 Uiso 1 1 calc GR . . . .
H18C H 0.7089 0.3258 0.3374 0.047 Uiso 1 1 calc GR . . . .
C19 C 0.40491(19) 0.28753(17) 0.49079(10) 0.0237(9) Uani 1 1 d . . . . .
H19 H 0.4269 0.3162 0.4762 0.028 Uiso 1 1 calc R . . . .
C20 C 0.3270(2) 0.29873(19) 0.48000(11) 0.0322(10) Uani 1 1 d . . . . .
H20A H 0.3148 0.2884 0.4571 0.048 Uiso 1 1 calc GR . . . .
H20B H 0.3158 0.3449 0.4837 0.048 Uiso 1 1 calc GR . . . .
H20C H 0.3016 0.2699 0.4924 0.048 Uiso 1 1 calc GR . . . .
C21 C 0.4280(2) 0.31767(19) 0.52515(11) 0.0380(11) Uani 1 1 d . . . . .
H21A H 0.4073 0.2927 0.5409 0.057 Uiso 1 1 calc GR . . . .
H21B H 0.4136 0.3639 0.5253 0.057 Uiso 1 1 calc GR . . . .
H21C H 0.4776 0.3152 0.5307 0.057 Uiso 1 1 calc GR . . . .
C22 C 0.52469(19) 0.18560(18) 0.50622(10) 0.0245(9) Uani 1 1 d . . . . .
H22 H 0.5497 0.2275 0.5036 0.029 Uiso 1 1 calc R . . . .
C23 C 0.5674(2) 0.12934(19) 0.49376(11) 0.0346(11) Uani 1 1 d . . . . .
H23A H 0.5462 0.0866 0.4965 0.052 Uiso 1 1 calc GR . . . .
H23B H 0.6136 0.1298 0.5060 0.052 Uiso 1 1 calc GR . . . .
H23C H 0.5693 0.1364 0.4710 0.052 Uiso 1 1 calc GR . . . .
C24 C 0.5274(2) 0.1764(2) 0.54317(10) 0.0343(11) Uani 1 1 d . . . . .
H24A H 0.5010 0.2113 0.5514 0.051 Uiso 1 1 calc GR . . . .
H24B H 0.5746 0.1786 0.5540 0.051 Uiso 1 1 calc GR . . . .
H24C H 0.5082 0.1333 0.5473 0.051 Uiso 1 1 calc GR . . . .
C25 C 0.3706(2) 0.13580(17) 0.49706(10) 0.0255(10) Uani 1 1 d . . . . .
H25 H 0.3274 0.1385 0.4814 0.031 Uiso 1 1 calc R . . . .
C26 C 0.3929(2) 0.06115(18) 0.49796(11) 0.0340(11) Uani 1 1 d . . . . .
H26A H 0.4031 0.0483 0.4769 0.051 Uiso 1 1 calc GR . . . .
H26B H 0.3561 0.0336 0.5034 0.051 Uiso 1 1 calc GR . . . .
H26C H 0.4335 0.0552 0.5142 0.051 Uiso 1 1 calc GR . . . .
C27 C 0.3514(2) 0.1523(2) 0.53067(11) 0.0344(11) Uani 1 1 d . . . . .
H27A H 0.3918 0.1482 0.5472 0.052 Uiso 1 1 calc GR . . . .
H27B H 0.3165 0.1215 0.5354 0.052 Uiso 1 1 calc GR . . . .
H27C H 0.3340 0.1975 0.5305 0.052 Uiso 1 1 calc GR . . . .
C28 C 0.4219(2) 0.17091(17) 0.37042(9) 0.0240(9) Uani 1 1 d . . . . .
H28 H 0.4658 0.1957 0.3738 0.029 Uiso 1 1 calc R . . . .
C29 C 0.3650(2) 0.22261(18) 0.35761(10) 0.0281(10) Uani 1 1 d . . . . .
H29A H 0.3219 0.1996 0.3508 0.042 Uiso 1 1 calc GR . . . .
H29B H 0.3778 0.2464 0.3393 0.042 Uiso 1 1 calc GR . . . .
H29C H 0.3599 0.2540 0.3747 0.042 Uiso 1 1 calc GR . . . .
C30 C 0.4265(2) 0.12038(19) 0.34282(10) 0.0342(11) Uani 1 1 d . . . . .
H30A H 0.4652 0.0908 0.3492 0.051 Uiso 1 1 calc GR . . . .
H30B H 0.4327 0.1442 0.3233 0.051 Uiso 1 1 calc GR . . . .
H30C H 0.3846 0.0945 0.3386 0.051 Uiso 1 1 calc GR . . . .
C31 C 0.31937(19) 0.10121(17) 0.41034(10) 0.0261(10) Uani 1 1 d . . . . .
H31 H 0.3209 0.0715 0.4293 0.031 Uiso 1 1 calc R . . . .
C32 C 0.2900(2) 0.05749(19) 0.38005(11) 0.0373(12) Uani 1 1 d . . . . .
H32A H 0.2836 0.0851 0.3607 0.056 Uiso 1 1 calc GR . . . .
H32B H 0.2463 0.0386 0.3831 0.056 Uiso 1 1 calc GR . . . .
H32C H 0.3219 0.0219 0.3776 0.056 Uiso 1 1 calc GR . . . .
C33 C 0.2649(2) 0.15528(19) 0.41419(11) 0.0348(11) Uani 1 1 d . . . . .
H33A H 0.2836 0.1861 0.4312 0.052 Uiso 1 1 calc GR . . . .
H33B H 0.2243 0.1341 0.4198 0.052 Uiso 1 1 calc GR . . . .
H33C H 0.2528 0.1793 0.3940 0.052 Uiso 1 1 calc GR . . . .
C34 C 0.4738(2) 0.05899(17) 0.42124(11) 0.0293(10) Uani 1 1 d . . . . .
H34 H 0.4830 0.0558 0.4452 0.035 Uiso 1 1 calc R . . . .
C35 C 0.4465(2) -0.01087(18) 0.40940(12) 0.0417(13) Uani 1 1 d . . . . .
H35A H 0.4344 -0.0106 0.3860 0.063 Uiso 1 1 calc GR . . . .
H35B H 0.4062 -0.0215 0.4190 0.063 Uiso 1 1 calc GR . . . .
H35C H 0.4817 -0.0440 0.4159 0.063 Uiso 1 1 calc GR . . . .
C36 C 0.5448(2) 0.0699(2) 0.41104(12) 0.0386(12) Uani 1 1 d . . . . .
H36A H 0.5776 0.0391 0.4228 0.058 Uiso 1 1 calc GR . . . .
H36B H 0.5598 0.1153 0.4160 0.058 Uiso 1 1 calc GR . . . .
H36C H 0.5414 0.0622 0.3879 0.058 Uiso 1 1 calc GR . . . .
C55 C 0.26040(18) 0.40291(18) 0.38477(10) 0.0246(9) Uani 1 1 d D . . . .
C56 C 0.20108(19) 0.45326(19) 0.38591(11) 0.0335(11) Uani 1 1 d D . . . .
H56A H 0.1684 0.4499 0.3657 0.040 Uiso 1 1 calc R . . . .
H56B H 0.1769 0.4410 0.4037 0.040 Uiso 1 1 calc R . . . .
C57 C 0.2252(2) 0.52532(19) 0.39050(12) 0.0428(13) Uani 1 1 d D . . . .
H57A H 0.2494 0.5388 0.3729 0.051 Uiso 1 1 calc R . . . .
H57B H 0.1859 0.5551 0.3906 0.051 Uiso 1 1 calc R . . . .
C58 C 0.2731(2) 0.52878(19) 0.42291(11) 0.0363(12) Uani 1 1 d D . . . .
H58A H 0.2472 0.5168 0.4402 0.044 Uiso 1 1 calc R . . . .
H58B H 0.2888 0.5749 0.4267 0.044 Uiso 1 1 calc R . . . .
C59 C 0.33689(19) 0.48236(17) 0.42523(10) 0.0245(10) Uani 1 1 d D . . . .
C60 C 0.2879(2) 0.4096(2) 0.35230(10) 0.0332(11) Uani 1 1 d D . . . .
H60A H 0.2527 0.3957 0.3346 0.050 Uiso 1 1 calc GR . . . .
H60B H 0.3281 0.3816 0.3528 0.050 Uiso 1 1 calc GR . . . .
H60C H 0.3001 0.4557 0.3491 0.050 Uiso 1 1 calc GR . . . .
C61 C 0.2306(2) 0.33241(18) 0.38760(11) 0.0318(10) Uani 1 1 d D . . . .
H61A H 0.2668 0.2996 0.3880 0.048 Uiso 1 1 calc GR . . . .
H61B H 0.1951 0.3241 0.3691 0.048 Uiso 1 1 calc GR . . . .
H61C H 0.2112 0.3293 0.4074 0.048 Uiso 1 1 calc GR . . . .
C62 C 0.3904(2) 0.51203(18) 0.40618(12) 0.0366(12) Uani 1 1 d D . . . .
H62A H 0.4072 0.5539 0.4160 0.055 Uiso 1 1 calc GR . . . .
H62B H 0.3693 0.5197 0.3839 0.055 Uiso 1 1 calc GR . . . .
H62C H 0.4283 0.4811 0.4067 0.055 Uiso 1 1 calc GR . . . .
C63 C 0.3682(2) 0.47729(19) 0.46148(10) 0.0364(11) Uani 1 1 d D . . . .
H63A H 0.4052 0.4450 0.4642 0.055 Uiso 1 1 calc GR . . . .
H63B H 0.3331 0.4632 0.4738 0.055 Uiso 1 1 calc GR . . . .
H63C H 0.3859 0.5205 0.4692 0.055 Uiso 1 1 calc GR . . . .
Sm2 Sm 0.5000 0.21826(2) 0.7500 0.01576(7) Uani 1 2 d S T P A .
Si5 Si 0.64427(5) 0.30954(5) 0.74130(3) 0.0184(2) Uani 1 1 d . . . . .
Si6 Si 0.56301(5) 0.25747(5) 0.67526(3) 0.0175(2) Uani 1 1 d . . . . .
O2 O 0.5000 0.11345(14) 0.7500 0.0210(9) Uani 1 2 d S TU P . .
N3 N 0.57603(14) 0.26870(13) 0.71760(7) 0.0160(7) Uani 1 1 d . . . . .
N5 N 0.4891(3) 0.0443(2) 0.75951(16) 0.0205(16) Uani 0.5 1 d D U . A -1
C37 C 0.62748(19) 0.29930(17) 0.78521(9) 0.0211(9) Uani 1 1 d . . . . .
H37 H 0.5786 0.3105 0.7850 0.025 Uiso 1 1 calc R . . . .
C38 C 0.6372(2) 0.22590(18) 0.79734(10) 0.0277(10) Uani 1 1 d . . . . .
H38A H 0.6162 0.1959 0.7804 0.042 Uiso 1 1 calc GR . . . .
H38B H 0.6156 0.2201 0.8164 0.042 Uiso 1 1 calc GR . . . .
H38C H 0.6857 0.2160 0.8028 0.042 Uiso 1 1 calc GR . . . .
C39 C 0.6699(2) 0.34479(19) 0.81147(10) 0.0310(10) Uani 1 1 d . . . . .
H39A H 0.6594 0.3912 0.8063 0.047 Uiso 1 1 calc GR . . . .
H39B H 0.7184 0.3370 0.8118 0.047 Uiso 1 1 calc GR . . . .
H39C H 0.6581 0.3344 0.8326 0.047 Uiso 1 1 calc GR . . . .
C40 C 0.73284(18) 0.27175(17) 0.73814(10) 0.0229(9) Uani 1 1 d . . . . .
H40 H 0.7445 0.2880 0.7173 0.027 Uiso 1 1 calc R . . . .
C41 C 0.7346(2) 0.19422(18) 0.73624(10) 0.0312(10) Uani 1 1 d . . . . .
H41A H 0.7320 0.1756 0.7574 0.047 Uiso 1 1 calc GR . . . .
H41B H 0.7769 0.1801 0.7294 0.047 Uiso 1 1 calc GR . . . .
H41C H 0.6959 0.1787 0.7207 0.047 Uiso 1 1 calc GR . . . .
C42 C 0.79353(19) 0.2937(2) 0.76484(11) 0.0362(11) Uani 1 1 d . . . . .
H42A H 0.7892 0.2721 0.7852 0.054 Uiso 1 1 calc GR . . . .
H42B H 0.7923 0.3417 0.7676 0.054 Uiso 1 1 calc GR . . . .
H42C H 0.8367 0.2810 0.7583 0.054 Uiso 1 1 calc GR . . . .
C43 C 0.64464(19) 0.40349(17) 0.73111(11) 0.0273(10) Uani 1 1 d . . . . .
H43 H 0.6304 0.4058 0.7073 0.033 Uiso 1 1 calc R . . . .
C44 C 0.5891(2) 0.44254(19) 0.74518(11) 0.0386(12) Uani 1 1 d . . . . .
H44A H 0.6020 0.4461 0.7685 0.058 Uiso 1 1 calc GR . . . .
H44B H 0.5456 0.4193 0.7401 0.058 Uiso 1 1 calc GR . . . .
H44C H 0.5847 0.4868 0.7358 0.058 Uiso 1 1 calc GR . . . .
C45 C 0.7137(2) 0.4419(2) 0.73780(13) 0.0499(14) Uani 1 1 d . . . . .
H45A H 0.7306 0.4421 0.7609 0.075 Uiso 1 1 calc GR . . . .
H45B H 0.7067 0.4873 0.7301 0.075 Uiso 1 1 calc GR . . . .
H45C H 0.7469 0.4202 0.7266 0.075 Uiso 1 1 calc GR . . . .
C46 C 0.5278(2) 0.16770(17) 0.66784(10) 0.0266(10) Uani 1 1 d . . . . .
H46 H 0.5005 0.1596 0.6853 0.032 Uiso 1 1 calc R . . . .
C47 C 0.5852(2) 0.11392(19) 0.67287(13) 0.0485(15) Uani 1 1 d . . . . .
H47A H 0.6114 0.1162 0.6552 0.073 Uiso 1 1 calc GR . . . .
H47B H 0.5646 0.0701 0.6733 0.073 Uiso 1 1 calc GR . . . .
H47C H 0.6152 0.1219 0.6932 0.073 Uiso 1 1 calc GR . . . .
C48 C 0.4782(2) 0.15295(18) 0.63603(10) 0.0298(10) Uani 1 1 d . . . . .
H48A H 0.5025 0.1577 0.6178 0.045 Uiso 1 1 calc GR . . . .
H48B H 0.4402 0.1841 0.6338 0.045 Uiso 1 1 calc GR . . . .
H48C H 0.4609 0.1078 0.6366 0.045 Uiso 1 1 calc GR . . . .
C49 C 0.64417(19) 0.26541(18) 0.65536(10) 0.0241(9) Uani 1 1 d . . . . .
H49 H 0.6801 0.2388 0.6689 0.029 Uiso 1 1 calc R . . . .
C50 C 0.6364(2) 0.2356(2) 0.62094(11) 0.0392(11) Uani 1 1 d . . . . .
H50A H 0.6172 0.1911 0.6210 0.059 Uiso 1 1 calc GR . . . .
H50B H 0.6810 0.2334 0.6141 0.059 Uiso 1 1 calc GR . . . .
H50C H 0.6061 0.2635 0.6060 0.059 Uiso 1 1 calc GR . . . .
C51 C 0.6743(2) 0.33646(19) 0.65340(11) 0.0339(11) Uani 1 1 d . . . . .
H51A H 0.6403 0.3651 0.6410 0.051 Uiso 1 1 calc GR . . . .
H51B H 0.7146 0.3343 0.6429 0.051 Uiso 1 1 calc GR . . . .
H51C H 0.6870 0.3543 0.6751 0.051 Uiso 1 1 calc GR . . . .
C52 C 0.49158(19) 0.31606(17) 0.65394(9) 0.0221(9) Uani 1 1 d . . . . .
H52 H 0.4481 0.2973 0.6588 0.027 Uiso 1 1 calc R . . . .
C53 C 0.4945(2) 0.38823(17) 0.66700(10) 0.0280(10) Uani 1 1 d . . . . .
H53A H 0.4537 0.4121 0.6572 0.042 Uiso 1 1 calc GR . . . .
H53B H 0.5348 0.4104 0.6616 0.042 Uiso 1 1 calc GR . . . .
H53C H 0.4968 0.3874 0.6903 0.042 Uiso 1 1 calc GR . . . .
C54 C 0.4827(2) 0.31948(19) 0.61648(10) 0.0320(10) Uani 1 1 d . . . . .
H54A H 0.5208 0.3440 0.6101 0.048 Uiso 1 1 calc GR . . . .
H54B H 0.4401 0.3419 0.6081 0.048 Uiso 1 1 calc GR . . . .
H54C H 0.4819 0.2747 0.6077 0.048 Uiso 1 1 calc GR . . . .
C64 C 0.5589(6) 0.0111(5) 0.7672(3) 0.022(3) Uani 0.5 1 d D U . A -1
C65 C 0.5462(5) -0.0627(4) 0.7762(3) 0.036(2) Uani 0.5 1 d D U . A -1
H65A H 0.5899 -0.0866 0.7792 0.044 Uiso 0.5 1 calc R . . A -1
H65B H 0.5292 -0.0634 0.7970 0.044 Uiso 0.5 1 calc R . . A -1
C66 C 0.4951(10) -0.0992(3) 0.7511(8) 0.042(3) Uani 0.5 1 d D U . A -1
H66A H 0.5137 -0.1033 0.7308 0.051 Uiso 0.5 1 calc R . . A -1
H66B H 0.4871 -0.1441 0.7589 0.051 Uiso 0.5 1 calc R . . A -1
C67 C 0.4283(5) -0.0608(4) 0.7451(3) 0.036(2) Uani 0.5 1 d D U . A -1
H67A H 0.4080 -0.0613 0.7650 0.043 Uiso 0.5 1 calc R . . A -1
H67B H 0.3965 -0.0839 0.7283 0.043 Uiso 0.5 1 calc R . . A -1
C68 C 0.4350(6) 0.0123(5) 0.7345(3) 0.026(3) Uani 0.5 1 d D U . A -1
C69 C 0.4491(5) 0.0154(4) 0.6993(2) 0.034(2) Uani 0.5 1 d D U . A -1
H69A H 0.4120 -0.0061 0.6850 0.051 Uiso 0.5 1 calc R . . A -1
H69B H 0.4524 0.0616 0.6928 0.051 Uiso 0.5 1 calc R . . A -1
H69C H 0.4919 -0.0073 0.6979 0.051 Uiso 0.5 1 calc R . . A -1
C70 C 0.3660(4) 0.0463(4) 0.7362(3) 0.037(2) Uani 0.5 1 d D U . A -1
H70A H 0.3306 0.0264 0.7203 0.056 Uiso 0.5 1 calc R . . A -1
H70B H 0.3544 0.0404 0.7577 0.056 Uiso 0.5 1 calc R . . A -1
H70C H 0.3694 0.0934 0.7317 0.056 Uiso 0.5 1 calc R . . A -1
C71 C 0.6053(4) 0.0164(4) 0.7413(2) 0.036(2) Uani 0.5 1 d D U . A -1
H71A H 0.6482 -0.0064 0.7487 0.054 Uiso 0.5 1 calc R . . A -1
H71B H 0.5827 -0.0041 0.7214 0.054 Uiso 0.5 1 calc R . . A -1
H71C H 0.6142 0.0629 0.7373 0.054 Uiso 0.5 1 calc R . . A -1
C72 C 0.5969(5) 0.0433(4) 0.7989(2) 0.033(2) Uani 0.5 1 d D U . A -1
H72A H 0.6419 0.0232 0.8046 0.049 Uiso 0.5 1 calc R . . A -1
H72B H 0.6018 0.0908 0.7956 0.049 Uiso 0.5 1 calc R . . A -1
H72C H 0.5707 0.0359 0.8163 0.049 Uiso 0.5 1 calc R . . A -1

loop_
_atom_site_aniso_label
_atom_site_aniso_U_11
_atom_site_aniso_U_22
_atom_site_aniso_U_33
_atom_site_aniso_U_23
_atom_site_aniso_U_13
_atom_site_aniso_U_12
Sm1 0.01563(10) 0.01666(9) 0.01802(12) 0.00173(8) 0.00344(8) 0.00050(7)
Si1 0.0165(6) 0.0208(5) 0.0173(7) 0.0010(4) 0.0012(5) -0.0019(4)
Si2 0.0188(6) 0.0195(5) 0.0162(6) 0.0010(4) 0.0044(5) -0.0007(4)
Si3 0.0234(6) 0.0214(5) 0.0151(6) 0.0019(5) 0.0049(5) -0.0004(4)
Si4 0.0236(6) 0.0189(5) 0.0182(7) 0.0002(4) 0.0032(5) -0.0027(4)
O1 0.0180(14) 0.0261(13) 0.0204(17) -0.0032(11) 0.0012(12) 0.0059(10)
N1 0.0169(16) 0.0166(14) 0.0159(19) -0.0003(13) 0.0034(14) 0.0005(12)
N2 0.0170(16) 0.0206(15) 0.0139(18) -0.0017(13) 0.0021(13) -0.0015(12)
N4 0.0203(18) 0.0224(16) 0.026(2) -0.0032(14) 0.0016(15) 0.0070(13)
C1 0.021(2) 0.025(2) 0.020(3) -0.0012(17) 0.0026(18) -0.0066(16)
C2 0.018(2) 0.037(2) 0.016(2) -0.0066(18) 0.0009(18) -0.0045(17)
C3 0.028(2) 0.035(2) 0.022(3) 0.0019(19) -0.001(2) -0.0052(18)
C4 0.025(2) 0.0239(19) 0.025(3) 0.0002(18) 0.0059(19) -0.0065(16)
C5 0.039(3) 0.0181(19) 0.038(3) -0.0004(19) 0.008(2) -0.0059(17)
C6 0.030(2) 0.034(2) 0.031(3) -0.003(2) 0.003(2) -0.0130(18)
C7 0.022(2) 0.032(2) 0.018(2) -0.0008(18) 0.0029(18) 0.0061(17)
C8 0.046(3) 0.028(2) 0.033(3) 0.006(2) 0.003(2) 0.0083(19)
C9 0.023(2) 0.051(3) 0.033(3) 0.001(2) 0.002(2) 0.0067(19)
C10 0.019(2) 0.032(2) 0.018(3) 0.0020(17) 0.0017(18) -0.0013(16)
C11 0.028(2) 0.030(2) 0.028(3) 0.0051(19) 0.005(2) 0.0058(17)
C12 0.030(2) 0.044(2) 0.025(3) 0.000(2) -0.003(2) -0.0006(19)
C13 0.026(2) 0.0231(19) 0.020(3) -0.0024(17) 0.0087(19) -0.0014(16)
C14 0.045(3) 0.028(2) 0.029(3) -0.0026(19) 0.007(2) 0.0092(19)
C15 0.048(3) 0.030(2) 0.028(3) -0.0083(19) 0.015(2) 0.0006(19)
C16 0.030(2) 0.0231(19) 0.018(2) 0.0034(17) 0.0085(19) 0.0005(16)
C17 0.034(3) 0.032(2) 0.033(3) 0.0108(19) 0.017(2) 0.0006(18)
C18 0.023(2) 0.041(2) 0.032(3) 0.003(2) 0.010(2) -0.0022(18)
C19 0.027(2) 0.028(2) 0.016(2) 0.0016(17) 0.0057(18) 0.0013(17)
C20 0.038(3) 0.032(2) 0.029(3) 0.0028(19) 0.012(2) 0.0026(19)
C21 0.054(3) 0.036(2) 0.026(3) -0.005(2) 0.009(2) 0.006(2)
C22 0.028(2) 0.027(2) 0.017(2) 0.0034(17) 0.0017(18) -0.0037(17)
C23 0.027(2) 0.043(2) 0.032(3) -0.002(2) 0.000(2) 0.0007(19)
C24 0.034(3) 0.046(3) 0.022(3) 0.005(2) 0.001(2) 0.004(2)
C25 0.029(2) 0.031(2) 0.017(3) 0.0080(18) 0.0062(19) -0.0038(17)
C26 0.041(3) 0.030(2) 0.032(3) 0.010(2) 0.009(2) -0.0071(19)
C27 0.039(3) 0.041(2) 0.025(3) 0.010(2) 0.014(2) -0.0005(19)
C28 0.027(2) 0.030(2) 0.015(2) -0.0030(17) 0.0055(18) -0.0091(17)
C29 0.035(2) 0.030(2) 0.017(2) 0.0022(18) -0.0018(19) -0.0107(18)
C30 0.052(3) 0.036(2) 0.017(3) -0.0016(19) 0.009(2) -0.005(2)
C31 0.030(2) 0.023(2) 0.024(3) 0.0056(18) 0.0010(19) -0.0078(17)
C32 0.039(3) 0.033(2) 0.037(3) 0.000(2) -0.001(2) -0.0163(19)
C33 0.030(3) 0.037(2) 0.036(3) 0.008(2) 0.002(2) -0.0070(19)
C34 0.036(3) 0.0191(19) 0.032(3) 0.0011(18) 0.004(2) 0.0019(17)
C35 0.060(3) 0.023(2) 0.041(3) -0.002(2) 0.006(3) 0.002(2)
C36 0.041(3) 0.041(2) 0.036(3) -0.005(2) 0.011(2) 0.006(2)
C55 0.020(2) 0.035(2) 0.018(3) 0.0029(18) 0.0016(18) 0.0036(17)
C56 0.019(2) 0.050(3) 0.030(3) 0.010(2) 0.003(2) 0.0077(19)
C57 0.030(3) 0.036(2) 0.064(4) 0.016(2) 0.011(2) 0.0184(19)
C58 0.032(3) 0.029(2) 0.049(3) -0.002(2) 0.011(2) 0.0117(18)
C59 0.023(2) 0.0220(19) 0.028(3) -0.0028(18) 0.0047(19) 0.0064(16)
C60 0.030(3) 0.050(3) 0.019(3) 0.005(2) 0.002(2) 0.0048(19)
C61 0.024(2) 0.041(2) 0.031(3) -0.004(2) 0.004(2) -0.0052(18)
C62 0.031(3) 0.025(2) 0.054(4) 0.001(2) 0.006(2) 0.0008(18)
C63 0.042(3) 0.037(2) 0.030(3) -0.009(2) 0.005(2) 0.007(2)
Sm2 0.01757(15) 0.01468(13) 0.01594(17) 0.000 0.00552(12) 0.000
Si5 0.0160(5) 0.0224(5) 0.0165(6) -0.0022(5) 0.0018(5) -0.0032(4)
Si6 0.0190(6) 0.0207(5) 0.0127(6) -0.0012(4) 0.0027(5) 0.0005(4)
O2 0.024(2) 0.0097(15) 0.029(2) 0.000 0.0026(17) 0.000
N3 0.0162(16) 0.0193(15) 0.0134(19) 0.0004(13) 0.0049(14) -0.0015(12)
N5 0.019(3) 0.013(2) 0.029(4) 0.001(2) 0.004(3) 0.000(2)
C37 0.017(2) 0.0271(19) 0.019(2) -0.0055(17) 0.0019(17) -0.0033(16)
C38 0.027(2) 0.038(2) 0.018(3) 0.0024(19) 0.0019(19) -0.0012(18)
C39 0.024(2) 0.045(2) 0.024(3) -0.008(2) 0.002(2) -0.0062(18)
C40 0.018(2) 0.035(2) 0.016(2) -0.0017(18) 0.0026(17) -0.0031(16)
C41 0.024(2) 0.042(2) 0.027(3) 0.003(2) 0.0062(19) 0.0082(18)
C42 0.018(2) 0.058(3) 0.030(3) -0.006(2) -0.003(2) 0.0000(19)
C43 0.029(2) 0.023(2) 0.028(3) -0.0011(18) 0.001(2) -0.0043(17)
C44 0.047(3) 0.028(2) 0.039(3) -0.006(2) 0.002(2) 0.003(2)
C45 0.044(3) 0.037(2) 0.065(4) 0.008(2) -0.001(3) -0.021(2)
C46 0.033(2) 0.026(2) 0.021(3) -0.0042(18) 0.0032(19) 0.0007(17)
C47 0.048(3) 0.025(2) 0.064(4) -0.007(2) -0.016(3) 0.002(2)
C48 0.033(2) 0.032(2) 0.023(3) -0.0080(19) 0.001(2) -0.0034(18)
C49 0.024(2) 0.036(2) 0.013(2) 0.0034(18) 0.0027(18) 0.0045(17)
C50 0.032(3) 0.064(3) 0.024(3) 0.000(2) 0.012(2) 0.004(2)
C51 0.036(3) 0.043(2) 0.027(3) 0.007(2) 0.016(2) 0.000(2)
C52 0.018(2) 0.032(2) 0.016(2) 0.0027(17) 0.0012(17) 0.0002(16)
C53 0.028(2) 0.027(2) 0.028(3) 0.0039(18) 0.001(2) 0.0024(17)
C54 0.033(2) 0.039(2) 0.023(3) 0.0068(19) 0.001(2) 0.0086(18)
C64 0.021(4) 0.018(4) 0.027(6) -0.001(3) 0.002(3) 0.001(3)
C65 0.039(5) 0.019(3) 0.047(6) 0.002(3) -0.003(4) 0.000(3)
C66 0.049(5) 0.017(3) 0.056(6) 0.003(6) -0.007(5) -0.006(5)
C67 0.041(5) 0.021(3) 0.043(6) 0.003(3) -0.001(4) -0.008(3)
C68 0.028(4) 0.018(4) 0.029(5) 0.000(4) -0.004(4) -0.006(3)
C69 0.030(5) 0.034(5) 0.032(5) 0.001(3) -0.011(4) -0.010(4)
C70 0.028(4) 0.027(4) 0.052(7) -0.005(4) -0.003(4) -0.006(3)
C71 0.021(4) 0.044(5) 0.042(5) 0.002(4) 0.005(4) 0.012(4)
C72 0.033(5) 0.031(4) 0.031(5) -0.003(3) -0.004(4) 0.002(4)

loop_
_atom_type_symbol
_atom_type_description
_atom_type_scat_dispersion_real
_atom_type_scat_dispersion_imag
_atom_type_scat_source
C C 0.0033 0.0016 'International Tables Vol C Tables 4.2.6.8 and 6.1.1.4'
H H 0.0000 0.0000 'International Tables Vol C Tables 4.2.6.8 and 6.1.1.4'
N N 0.0061 0.0033 'International Tables Vol C Tables 4.2.6.8 and 6.1.1.4'
O O 0.0106 0.0060 'International Tables Vol C Tables 4.2.6.8 and 6.1.1.4'
Si Si 0.0817 0.0704 'International Tables Vol C Tables 4.2.6.8 and 6.1.1.4'
Sm Sm -0.1638 3.4418 'International Tables Vol C Tables 4.2.6.8 and 6.1.1.4'

loop_
_exptl_crystal_face_index_h
_exptl_crystal_face_index_k
_exptl_crystal_face_index_l
_exptl_crystal_face_perp_dist
_exptl_oxdiff_crystal_face_indexfrac_h
_exptl_oxdiff_crystal_face_indexfrac_k
_exptl_oxdiff_crystal_face_indexfrac_l
_exptl_oxdiff_crystal_face_x
_exptl_oxdiff_crystal_face_y
_exptl_oxdiff_crystal_face_z
14 -17 -41 0.0620 14.0000 -16.9999 -41.0009 0.9601 -0.2320 0.2155
-15 16 40 0.0383 -15.0000 15.9999 40.0011 -0.9531 0.2349 -0.1601
-9 -23 31 0.0785 -9.0002 -23.0000 31.0049 0.1345 0.8785 0.4761
27 -1 -17 0.0871 27.0000 -0.9999 -17.0030 0.7322 -0.1687 -0.6428
11 23 -27 0.1187 11.0002 23.0000 -27.0049 -0.1148 -0.8162 -0.5633
-8 11 -48 0.0883 -7.9998 11.0000 -48.0027 -0.1317 -0.9271 0.3712
-20 -16 -15 0.1034 -20.0000 -16.0000 -14.9970 0.0153 0.0520 0.9965
18 4 38 0.0691 17.9998 4.0000 37.9996 0.0723 0.5110 -0.8761

loop_
_geom_angle_atom_site_label_1
_geom_angle_atom_site_label_2
_geom_angle_atom_site_label_3
_geom_angle
_geom_angle_site_symmetry_1
_geom_angle_site_symmetry_3
O1 Sm1 N1 119.62(9) . .
O1 Sm1 N2 115.26(10) . .
N2 Sm1 N1 125.07(9) . .
N1 Si1 C1 105.94(15) . .
N1 Si1 C4 113.91(15) . .
N1 Si1 C7 110.71(15) . .
C1 Si1 C4 108.03(17) . .
C7 Si1 C1 107.92(17) . .
C7 Si1 C4 110.05(16) . .
N1 Si2 C10 105.43(16) . .
N1 Si2 C13 112.39(15) . .
N1 Si2 C16 115.10(16) . .
C10 Si2 C13 105.36(16) . .
C10 Si2 C16 108.54(17) . .
C13 Si2 C16 109.42(17) . .
N2 Si3 C19 103.54(15) . .
N2 Si3 C22 112.10(16) . .
N2 Si3 C25 115.67(16) . .
C22 Si3 C19 107.01(16) . .
C22 Si3 C25 109.83(17) . .
C25 Si3 C19 108.08(17) . .
N2 Si4 C28 105.23(15) . .
N2 Si4 C31 113.56(16) . .
N2 Si4 C34 111.20(16) . .
C28 Si4 C31 109.57(17) . .
C28 Si4 C34 109.14(18) . .
C31 Si4 C34 108.05(16) . .
N4 O1 Sm1 169.3(2) . .
Si1 N1 Sm1 110.85(15) . .
Si1 N1 Si2 126.83(17) . .
Si2 N1 Sm1 122.27(14) . .
Si3 N2 Sm1 116.42(13) . .
Si4 N2 Sm1 114.66(15) . .
Si4 N2 Si3 128.60(17) . .
O1 N4 C55 108.4(3) . .
O1 N4 C59 108.5(2) . .
C55 N4 C59 119.5(3) . .
Si1 C1 H1 106.6 . .
C2 C1 Si1 112.0(3) . .
C2 C1 H1 106.6 . .
C2 C1 C3 108.3(3) . .
C3 C1 Si1 116.2(3) . .
C3 C1 H1 106.6 . .
C1 C2 H2A 109.5 . .
C1 C2 H2B 109.5 . .
C1 C2 H2C 109.5 . .
H2A C2 H2B 109.5 . .
H2A C2 H2C 109.5 . .
H2B C2 H2C 109.5 . .
C1 C3 H3A 109.5 . .
C1 C3 H3B 109.5 . .
C1 C3 H3C 109.5 . .
H3A C3 H3B 109.5 . .
H3A C3 H3C 109.5 . .
H3B C3 H3C 109.5 . .
Si1 C4 H4 105.6 . .
C5 C4 Si1 114.5(2) . .
C5 C4 H4 105.6 . .
C5 C4 C6 108.2(3) . .
C6 C4 Si1 116.3(3) . .
C6 C4 H4 105.6 . .
C4 C5 H5A 109.5 . .
C4 C5 H5B 109.5 . .
C4 C5 H5C 109.5 . .
H5A C5 H5B 109.5 . .
H5A C5 H5C 109.5 . .
H5B C5 H5C 109.5 . .
C4 C6 H6A 109.5 . .
C4 C6 H6B 109.5 . .
C4 C6 H6C 109.5 . .
H6A C6 H6B 109.5 . .
H6A C6 H6C 109.5 . .
H6B C6 H6C 109.5 . .
Si1 C7 H7 105.1 . .
C8 C7 Si1 112.4(3) . .
C8 C7 H7 105.1 . .
C9 C7 Si1 118.0(3) . .
C9 C7 H7 105.1 . .
C9 C7 C8 109.8(3) . .
C7 C8 H8A 109.5 . .
C7 C8 H8B 109.5 . .
C7 C8 H8C 109.5 . .
H8A C8 H8B 109.5 . .
H8A C8 H8C 109.5 . .
H8B C8 H8C 109.5 . .
C7 C9 H9A 109.5 . .
C7 C9 H9B 109.5 . .
C7 C9 H9C 109.5 . .
H9A C9 H9B 109.5 . .
H9A C9 H9C 109.5 . .
H9B C9 H9C 109.5 . .
Si2 C10 H10 104.7 . .
C11 C10 Si2 112.9(2) . .
C11 C10 H10 104.7 . .
C12 C10 Si2 119.3(3) . .
C12 C10 H10 104.7 . .
C12 C10 C11 109.1(3) . .
C10 C11 H11A 109.5 . .
C10 C11 H11B 109.5 . .
C10 C11 H11C 109.5 . .
H11A C11 H11B 109.5 . .
H11A C11 H11C 109.5 . .
H11B C11 H11C 109.5 . .
C10 C12 H12A 109.5 . .
C10 C12 H12B 109.5 . .
C10 C12 H12C 109.5 . .
H12A C12 H12B 109.5 . .
H12A C12 H12C 109.5 . .
H12B C12 H12C 109.5 . .
Si2 C13 H13 105.4 . .
C14 C13 Si2 116.0(3) . .
C14 C13 H13 105.4 . .
C14 C13 C15 108.3(3) . .
C15 C13 Si2 115.3(2) . .
C15 C13 H13 105.4 . .
C13 C14 H14A 109.5 . .
C13 C14 H14B 109.5 . .
C13 C14 H14C 109.5 . .
H14A C14 H14B 109.5 . .
H14A C14 H14C 109.5 . .
H14B C14 H14C 109.5 . .
C13 C15 H15A 109.5 . .
C13 C15 H15B 109.5 . .
C13 C15 H15C 109.5 . .
H15A C15 H15B 109.5 . .
H15A C15 H15C 109.5 . .
H15B C15 H15C 109.5 . .
Si2 C16 H16 105.8 . .
C17 C16 Si2 115.5(3) . .
C17 C16 H16 105.8 . .
C17 C16 C18 107.7(3) . .
C18 C16 Si2 115.3(2) . .
C18 C16 H16 105.8 . .
C16 C17 H17A 109.5 . .
C16 C17 H17B 109.5 . .
C16 C17 H17C 109.5 . .
H17A C17 H17B 109.5 . .
H17A C17 H17C 109.5 . .
H17B C17 H17C 109.5 . .
C16 C18 H18A 109.5 . .
C16 C18 H18B 109.5 . .
C16 C18 H18C 109.5 . .
H18A C18 H18B 109.5 . .
H18A C18 H18C 109.5 . .
H18B C18 H18C 109.5 . .
Si3 C19 H19 104.5 . .
C20 C19 Si3 112.7(2) . .
C20 C19 H19 104.5 . .
C20 C19 C21 110.0(3) . .
C21 C19 Si3 119.1(3) . .
C21 C19 H19 104.5 . .
C19 C20 H20A 109.5 . .
C19 C20 H20B 109.5 . .
C19 C20 H20C 109.5 . .
H20A C20 H20B 109.5 . .
H20A C20 H20C 109.5 . .
H20B C20 H20C 109.5 . .
C19 C21 H21A 109.5 . .
C19 C21 H21B 109.5 . .
C19 C21 H21C 109.5 . .
H21A C21 H21B 109.5 . .
H21A C21 H21C 109.5 . .
H21B C21 H21C 109.5 . .
Si3 C22 H22 105.9 . .
C23 C22 Si3 115.3(3) . .
C23 C22 H22 105.9 . .
C24 C22 Si3 114.7(3) . .
C24 C22 H22 105.9 . .
C24 C22 C23 108.4(3) . .
C22 C23 H23A 109.5 . .
C22 C23 H23B 109.5 . .
C22 C23 H23C 109.5 . .
H23A C23 H23B 109.5 . .
H23A C23 H23C 109.5 . .
H23B C23 H23C 109.5 . .
C22 C24 H24A 109.5 . .
C22 C24 H24B 109.5 . .
C22 C24 H24C 109.5 . .
H24A C24 H24B 109.5 . .
H24A C24 H24C 109.5 . .
H24B C24 H24C 109.5 . .
Si3 C25 H25 106.2 . .
C26 C25 Si3 115.5(3) . .
C26 C25 H25 106.2 . .
C27 C25 Si3 115.1(3) . .
C27 C25 H25 106.2 . .
C27 C25 C26 107.1(3) . .
C25 C26 H26A 109.5 . .
C25 C26 H26B 109.5 . .
C25 C26 H26C 109.5 . .
H26A C26 H26B 109.5 . .
H26A C26 H26C 109.5 . .
H26B C26 H26C 109.5 . .
C25 C27 H27A 109.5 . .
C25 C27 H27B 109.5 . .
C25 C27 H27C 109.5 . .
H27A C27 H27B 109.5 . .
H27A C27 H27C 109.5 . .
H27B C27 H27C 109.5 . .
Si4 C28 H28 106.3 . .
C29 C28 Si4 113.1(3) . .
C29 C28 H28 106.3 . .
C30 C28 Si4 116.3(3) . .
C30 C28 H28 106.3 . .
C30 C28 C29 107.8(3) . .
C28 C29 H29A 109.5 . .
C28 C29 H29B 109.5 . .
C28 C29 H29C 109.5 . .
H29A C29 H29B 109.5 . .
H29A C29 H29C 109.5 . .
H29B C29 H29C 109.5 . .
C28 C30 H30A 109.5 . .
C28 C30 H30B 109.5 . .
C28 C30 H30C 109.5 . .
H30A C30 H30B 109.5 . .
H30A C30 H30C 109.5 . .
H30B C30 H30C 109.5 . .
Si4 C31 H31 105.6 . .
C32 C31 Si4 116.1(3) . .
C32 C31 H31 105.6 . .
C33 C31 Si4 115.4(2) . .
C33 C31 H31 105.6 . .
C33 C31 C32 107.5(3) . .
C31 C32 H32A 109.5 . .
C31 C32 H32B 109.5 . .
C31 C32 H32C 109.5 . .
H32A C32 H32B 109.5 . .
H32A C32 H32C 109.5 . .
H32B C32 H32C 109.5 . .
C31 C33 H33A 109.5 . .
C31 C33 H33B 109.5 . .
C31 C33 H33C 109.5 . .
H33A C33 H33B 109.5 . .
H33A C33 H33C 109.5 . .
H33B C33 H33C 109.5 . .
Si4 C34 H34 105.1 . .
C35 C34 Si4 117.3(3) . .
C35 C34 H34 105.1 . .
C36 C34 Si4 114.0(3) . .
C36 C34 H34 105.1 . .
C36 C34 C35 108.9(3) . .
C34 C35 H35A 109.5 . .
C34 C35 H35B 109.5 . .
C34 C35 H35C 109.5 . .
H35A C35 H35B 109.5 . .
H35A C35 H35C 109.5 . .
H35B C35 H35C 109.5 . .
C34 C36 H36A 109.5 . .
C34 C36 H36B 109.5 . .
C34 C36 H36C 109.5 . .
H36A C36 H36B 109.5 . .
H36A C36 H36C 109.5 . .
H36B C36 H36C 109.5 . .
N4 C55 C56 107.8(3) . .
N4 C55 C60 115.9(3) . .
N4 C55 C61 105.7(3) . .
C60 C55 C56 110.1(3) . .
C61 C55 C56 107.1(3) . .
C61 C55 C60 109.8(3) . .
C55 C56 H56A 108.9 . .
C55 C56 H56B 108.9 . .
H56A C56 H56B 107.7 . .
C57 C56 C55 113.5(3) . .
C57 C56 H56A 108.9 . .
C57 C56 H56B 108.9 . .
C56 C57 H57A 110.3 . .
C56 C57 H57B 110.3 . .
H57A C57 H57B 108.6 . .
C58 C57 C56 107.0(3) . .
C58 C57 H57A 110.3 . .
C58 C57 H57B 110.3 . .
C57 C58 H58A 108.7 . .
C57 C58 H58B 108.7 . .
C57 C58 C59 114.1(3) . .
H58A C58 H58B 107.6 . .
C59 C58 H58A 108.7 . .
C59 C58 H58B 108.7 . .
N4 C59 C58 108.6(3) . .
N4 C59 C62 115.2(3) . .
N4 C59 C63 105.6(3) . .
C62 C59 C58 110.6(3) . .
C62 C59 C63 109.5(3) . .
C63 C59 C58 107.0(3) . .
C55 C60 H60A 109.5 . .
C55 C60 H60B 109.5 . .
C55 C60 H60C 109.5 . .
H60A C60 H60B 109.5 . .
H60A C60 H60C 109.5 . .
H60B C60 H60C 109.5 . .
C55 C61 H61A 109.5 . .
C55 C61 H61B 109.5 . .
C55 C61 H61C 109.5 . .
H61A C61 H61B 109.5 . .
H61A C61 H61C 109.5 . .
H61B C61 H61C 109.5 . .
C59 C62 H62A 109.5 . .
C59 C62 H62B 109.5 . .
C59 C62 H62C 109.5 . .
H62A C62 H62B 109.5 . .
H62A C62 H62C 109.5 . .
H62B C62 H62C 109.5 . .
C59 C63 H63A 109.5 . .
C59 C63 H63B 109.5 . .
C59 C63 H63C 109.5 . .
H63A C63 H63B 109.5 . .
H63A C63 H63C 109.5 . .
H63B C63 H63C 109.5 . .
O2 Sm2 Si5 121.993(17) . 2_656
O2 Sm2 N3 114.90(6) . .
O2 Sm2 N3 114.90(6) . 2_656
O2 Sm2 C38 92.84(7) . 2_656
N3 Sm2 Si5 115.96(7) . 2_656
N3 Sm2 Si5 27.88(7) 2_656 2_656
N3 Sm2 N3 130.20(13) . 2_656
N3 Sm2 C38 100.47(10) . 2_656
N3 Sm2 C38 77.09(10) 2_656 2_656
C38 Sm2 Si5 52.29(7) 2_656 2_656
N3 Si5 C37 104.75(15) . .
N3 Si5 C40 113.74(15) . .
N3 Si5 C43 111.31(15) . .
C37 Si5 C40 108.71(17) . .
C37 Si5 C43 108.72(17) . .
C40 Si5 C43 109.39(17) . .
N3 Si6 C46 105.65(16) . .
N3 Si6 C49 115.24(16) . .
N3 Si6 C52 111.19(15) . .
C46 Si6 C52 105.90(16) . .
C49 Si6 C46 108.06(17) . .
C49 Si6 C52 110.23(17) . .
N5 O2 Sm2 160.9(2) . .
Si5 N3 Sm2 111.97(15) . .
Si5 N3 Si6 127.23(17) . .
Si6 N3 Sm2 120.64(13) . .
O2 N5 C64 107.6(6) . .
O2 N5 C68 109.4(6) . .
C68 N5 C64 118.6(5) . .
Si5 C37 H37 106.6 . .
C38 C37 Si5 112.3(3) . .
C38 C37 H37 106.6 . .
C38 C37 C39 107.4(3) . .
C39 C37 Si5 116.8(3) . .
C39 C37 H37 106.6 . .
C37 C38 H38A 109.5 . .
C37 C38 H38B 109.5 . .
C37 C38 H38C 109.5 . .
H38A C38 H38B 109.5 . .
H38A C38 H38C 109.5 . .
H38B C38 H38C 109.5 . .
C37 C39 H39A 109.5 . .
C37 C39 H39B 109.5 . .
C37 C39 H39C 109.5 . .
H39A C39 H39B 109.5 . .
H39A C39 H39C 109.5 . .
H39B C39 H39C 109.5 . .
Si5 C40 H40 105.9 . .
C41 C40 Si5 115.0(2) . .
C41 C40 H40 105.9 . .
C41 C40 C42 107.3(3) . .
C42 C40 Si5 116.0(3) . .
C42 C40 H40 105.9 . .
C40 C41 H41A 109.5 . .
C40 C41 H41B 109.5 . .
C40 C41 H41C 109.5 . .
H41A C41 H41B 109.5 . .
H41A C41 H41C 109.5 . .
H41B C41 H41C 109.5 . .
C40 C42 H42A 109.5 . .
C40 C42 H42B 109.5 . .
C40 C42 H42C 109.5 . .
H42A C42 H42B 109.5 . .
H42A C42 H42C 109.5 . .
H42B C42 H42C 109.5 . .
Si5 C43 H43 104.8 . .
C44 C43 Si5 112.6(3) . .
C44 C43 H43 104.8 . .
C44 C43 C45 109.8(3) . .
C45 C43 Si5 118.6(3) . .
C45 C43 H43 104.8 . .
C43 C44 H44A 109.5 . .
C43 C44 H44B 109.5 . .
C43 C44 H44C 109.5 . .
H44A C44 H44B 109.5 . .
H44A C44 H44C 109.5 . .
H44B C44 H44C 109.5 . .
C43 C45 H45A 109.5 . .
C43 C45 H45B 109.5 . .
C43 C45 H45C 109.5 . .
H45A C45 H45B 109.5 . .
H45A C45 H45C 109.5 . .
H45B C45 H45C 109.5 . .
Si6 C46 H46 105.0 . .
C47 C46 Si6 112.9(3) . .
C47 C46 H46 105.0 . .
C48 C46 Si6 118.4(3) . .
C48 C46 H46 105.0 . .
C48 C46 C47 109.2(3) . .
C46 C47 H47A 109.5 . .
C46 C47 H47B 109.5 . .
C46 C47 H47C 109.5 . .
H47A C47 H47B 109.5 . .
H47A C47 H47C 109.5 . .
H47B C47 H47C 109.5 . .
C46 C48 H48A 109.5 . .
C46 C48 H48B 109.5 . .
C46 C48 H48C 109.5 . .
H48A C48 H48B 109.5 . .
H48A C48 H48C 109.5 . .
H48B C48 H48C 109.5 . .
Si6 C49 H49 106.2 . .
C50 C49 Si6 114.0(3) . .
C50 C49 H49 106.2 . .
C50 C49 C51 106.8(3) . .
C51 C49 Si6 116.9(3) . .
C51 C49 H49 106.2 . .
C49 C50 H50A 109.5 . .
C49 C50 H50B 109.5 . .
C49 C50 H50C 109.5 . .
H50A C50 H50B 109.5 . .
H50A C50 H50C 109.5 . .
H50B C50 H50C 109.5 . .
C49 C51 H51A 109.5 . .
C49 C51 H51B 109.5 . .
C49 C51 H51C 109.5 . .
H51A C51 H51B 109.5 . .
H51A C51 H51C 109.5 . .
H51B C51 H51C 109.5 . .
Si6 C52 H52 105.5 . .
C53 C52 Si6 115.0(2) . .
C53 C52 H52 105.5 . .
C53 C52 C54 107.9(3) . .
C54 C52 Si6 116.5(3) . .
C54 C52 H52 105.5 . .
C52 C53 H53A 109.5 . .
C52 C53 H53B 109.5 . .
C52 C53 H53C 109.5 . .
H53A C53 H53B 109.5 . .
H53A C53 H53C 109.5 . .
H53B C53 H53C 109.5 . .
C52 C54 H54A 109.5 . .
C52 C54 H54B 109.5 . .
C52 C54 H54C 109.5 . .
H54A C54 H54B 109.5 . .
H54A C54 H54C 109.5 . .
H54B C54 H54C 109.5 . .
N5 C64 C65 106.8(7) . .
N5 C64 C71 116.6(8) . .
N5 C64 C72 107.2(8) . .
C71 C64 C65 112.1(9) . .
C71 C64 C72 108.3(9) . .
C72 C64 C65 105.2(8) . .
C64 C65 H65A 108.8 . .
C64 C65 H65B 108.8 . .
H65A C65 H65B 107.7 . .
C66 C65 C64 113.9(9) . .
C66 C65 H65A 108.8 . .
C66 C65 H65B 108.8 . .
C65 C66 H66A 109.8 . .
C65 C66 H66B 109.8 . .
H66A C66 H66B 108.2 . .
C67 C66 C65 109.4(13) . .
C67 C66 H66A 109.8 . .
C67 C66 H66B 109.8 . .
C66 C67 H67A 108.6 . .
C66 C67 H67B 108.6 . .
C66 C67 C68 114.7(10) . .
H67A C67 H67B 107.6 . .
C68 C67 H67A 108.6 . .
C68 C67 H67B 108.6 . .
N5 C68 C67 106.8(8) . .
N5 C68 C69 115.2(8) . .
N5 C68 C70 108.3(8) . .
C67 C68 C69 110.4(9) . .
C70 C68 C67 106.9(8) . .
C70 C68 C69 109.0(9) . .
C68 C69 H69A 109.5 . .
C68 C69 H69B 109.5 . .
C68 C69 H69C 109.5 . .
H69A C69 H69B 109.5 . .
H69A C69 H69C 109.5 . .
H69B C69 H69C 109.5 . .
C68 C70 H70A 109.5 . .
C68 C70 H70B 109.5 . .
C68 C70 H70C 109.5 . .
H70A C70 H70B 109.5 . .
H70A C70 H70C 109.5 . .
H70B C70 H70C 109.5 . .
C64 C71 H71A 109.5 . .
C64 C71 H71B 109.5 . .
C64 C71 H71C 109.5 . .
H71A C71 H71B 109.5 . .
H71A C71 H71C 109.5 . .
H71B C71 H71C 109.5 . .
C64 C72 H72A 109.5 . .
C64 C72 H72B 109.5 . .
C64 C72 H72C 109.5 . .
H72A C72 H72B 109.5 . .
H72A C72 H72C 109.5 . .
H72B C72 H72C 109.5 . .

loop_
_geom_bond_atom_site_label_1
_geom_bond_atom_site_label_2
_geom_bond_distance
_geom_bond_site_symmetry_2
Sm1 O1 2.086(2) .
Sm1 N1 2.392(3) .
Sm1 N2 2.355(3) .
Si1 N1 1.726(3) .
Si1 C1 1.915(4) .
Si1 C4 1.923(3) .
Si1 C7 1.903(4) .
Si2 N1 1.750(3) .
Si2 C10 1.908(4) .
Si2 C13 1.917(4) .
Si2 C16 1.919(4) .
Si3 N2 1.744(3) .
Si3 C19 1.921(4) .
Si3 C22 1.916(4) .
Si3 C25 1.919(4) .
Si4 N2 1.730(3) .
Si4 C28 1.909(4) .
Si4 C31 1.912(4) .
Si4 C34 1.914(4) .
O1 N4 1.450(4) .
N4 C55 1.500(4) .
N4 C59 1.501(4) .
C1 H1 0.9800 .
C1 C2 1.537(5) .
C1 C3 1.541(5) .
C2 H2A 0.9600 .
C2 H2B 0.9600 .
C2 H2C 0.9600 .
C3 H3A 0.9600 .
C3 H3B 0.9600 .
C3 H3C 0.9600 .
C4 H4 0.9800 .
C4 C5 1.543(5) .
C4 C6 1.549(5) .
C5 H5A 0.9600 .
C5 H5B 0.9600 .
C5 H5C 0.9600 .
C6 H6A 0.9600 .
C6 H6B 0.9600 .
C6 H6C 0.9600 .
C7 H7 0.9800 .
C7 C8 1.536(5) .
C7 C9 1.534(5) .
C8 H8A 0.9600 .
C8 H8B 0.9600 .
C8 H8C 0.9600 .
C9 H9A 0.9600 .
C9 H9B 0.9600 .
C9 H9C 0.9600 .
C10 H10 0.9800 .
C10 C11 1.544(5) .
C10 C12 1.534(5) .
C11 H11A 0.9600 .
C11 H11B 0.9600 .
C11 H11C 0.9600 .
C12 H12A 0.9600 .
C12 H12B 0.9600 .
C12 H12C 0.9600 .
C13 H13 0.9800 .
C13 C14 1.528(5) .
C13 C15 1.544(5) .
C14 H14A 0.9600 .
C14 H14B 0.9600 .
C14 H14C 0.9600 .
C15 H15A 0.9600 .
C15 H15B 0.9600 .
C15 H15C 0.9600 .
C16 H16 0.9800 .
C16 C17 1.530(5) .
C16 C18 1.546(5) .
C17 H17A 0.9600 .
C17 H17B 0.9600 .
C17 H17C 0.9600 .
C18 H18A 0.9600 .
C18 H18B 0.9600 .
C18 H18C 0.9600 .
C19 H19 0.9800 .
C19 C20 1.533(5) .
C19 C21 1.542(5) .
C20 H20A 0.9600 .
C20 H20B 0.9600 .
C20 H20C 0.9600 .
C21 H21A 0.9600 .
C21 H21B 0.9600 .
C21 H21C 0.9600 .
C22 H22 0.9800 .
C22 C23 1.534(5) .
C22 C24 1.533(5) .
C23 H23A 0.9600 .
C23 H23B 0.9600 .
C23 H23C 0.9600 .
C24 H24A 0.9600 .
C24 H24B 0.9600 .
C24 H24C 0.9600 .
C25 H25 0.9800 .
C25 C26 1.545(5) .
C25 C27 1.533(6) .
C26 H26A 0.9600 .
C26 H26B 0.9600 .
C26 H26C 0.9600 .
C27 H27A 0.9600 .
C27 H27B 0.9600 .
C27 H27C 0.9600 .
C28 H28 0.9800 .
C28 C29 1.544(5) .
C28 C30 1.534(5) .
C29 H29A 0.9600 .
C29 H29B 0.9600 .
C29 H29C 0.9600 .
C30 H30A 0.9600 .
C30 H30B 0.9600 .
C30 H30C 0.9600 .
C31 H31 0.9800 .
C31 C32 1.557(5) .
C31 C33 1.540(5) .
C32 H32A 0.9600 .
C32 H32B 0.9600 .
C32 H32C 0.9600 .
C33 H33A 0.9600 .
C33 H33B 0.9600 .
C33 H33C 0.9600 .
C34 H34 0.9800 .
C34 C35 1.538(5) .
C34 C36 1.531(6) .
C35 H35A 0.9600 .
C35 H35B 0.9600 .
C35 H35C 0.9600 .
C36 H36A 0.9600 .
C36 H36B 0.9600 .
C36 H36C 0.9600 .
C55 C56 1.539(5) .
C55 C60 1.532(5) .
C55 C61 1.528(5) .
C56 H56A 0.9700 .
C56 H56B 0.9700 .
C56 C57 1.509(5) .
C57 H57A 0.9700 .
C57 H57B 0.9700 .
C57 C58 1.508(6) .
C58 H58A 0.9700 .
C58 H58B 0.9700 .
C58 C59 1.542(5) .
C59 C62 1.527(5) .
C59 C63 1.529(5) .
C60 H60A 0.9600 .
C60 H60B 0.9600 .
C60 H60C 0.9600 .
C61 H61A 0.9600 .
C61 H61B 0.9600 .
C61 H61C 0.9600 .
C62 H62A 0.9600 .
C62 H62B 0.9600 .
C62 H62C 0.9600 .
C63 H63A 0.9600 .
C63 H63B 0.9600 .
C63 H63C 0.9600 .
Sm2 Si5 3.4220(10) 2_656
Sm2 O2 2.082(3) .
Sm2 N3 2.379(3) 2_656
Sm2 N3 2.379(3) .
Sm2 C38 3.059(4) 2_656
Si5 N3 1.726(3) .
Si5 C37 1.909(4) .
Si5 C40 1.912(4) .
Si5 C43 1.913(4) .
Si6 N3 1.744(3) .
Si6 C46 1.918(4) .
Si6 C49 1.910(4) .
Si6 C52 1.920(3) .
O2 N5 1.455(5) .
N5 C64 1.503(10) .
N5 C68 1.496(10) .
C37 H37 0.9800 .
C37 C38 1.544(5) .
C37 C39 1.547(5) .
C38 H38A 0.9600 .
C38 H38B 0.9600 .
C38 H38C 0.9600 .
C39 H39A 0.9600 .
C39 H39B 0.9600 .
C39 H39C 0.9600 .
C40 H40 0.9800 .
C40 C41 1.542(5) .
C40 C42 1.548(5) .
C41 H41A 0.9600 .
C41 H41B 0.9600 .
C41 H41C 0.9600 .
C42 H42A 0.9600 .
C42 H42B 0.9600 .
C42 H42C 0.9600 .
C43 H43 0.9800 .
C43 C44 1.525(5) .
C43 C45 1.536(5) .
C44 H44A 0.9600 .
C44 H44B 0.9600 .
C44 H44C 0.9600 .
C45 H45A 0.9600 .
C45 H45B 0.9600 .
C45 H45C 0.9600 .
C46 H46 0.9800 .
C46 C47 1.539(5) .
C46 C48 1.532(5) .
C47 H47A 0.9600 .
C47 H47B 0.9600 .
C47 H47C 0.9600 .
C48 H48A 0.9600 .
C48 H48B 0.9600 .
C48 H48C 0.9600 .
C49 H49 0.9800 .
C49 C50 1.528(5) .
C49 C51 1.537(5) .
C50 H50A 0.9600 .
C50 H50B 0.9600 .
C50 H50C 0.9600 .
C51 H51A 0.9600 .
C51 H51B 0.9600 .
C51 H51C 0.9600 .
C52 H52 0.9800 .
C52 C53 1.530(5) .
C52 C54 1.533(5) .
C53 H53A 0.9600 .
C53 H53B 0.9600 .
C53 H53C 0.9600 .
C54 H54A 0.9600 .
C54 H54B 0.9600 .
C54 H54C 0.9600 .
C64 C65 1.543(11) .
C64 C71 1.515(11) .
C64 C72 1.538(11) .
C65 H65A 0.9700 .
C65 H65B 0.9700 .
C65 C66 1.507(15) .
C66 H66A 0.9700 .
C66 H66B 0.9700 .
C66 C67 1.500(15) .
C67 H67A 0.9700 .
C67 H67B 0.9700 .
C67 C68 1.529(11) .
C68 C69 1.530(11) .
C68 C70 1.520(11) .
C69 H69A 0.9600 .
C69 H69B 0.9600 .
C69 H69C 0.9600 .
C70 H70A 0.9600 .
C70 H70B 0.9600 .
C70 H70C 0.9600 .
C71 H71A 0.9600 .
C71 H71B 0.9600 .
C71 H71C 0.9600 .
C72 H72A 0.9600 .
C72 H72B 0.9600 .
C72 H72C 0.9600 .

loop_
_geom_torsion_atom_site_label_1
_geom_torsion_atom_site_label_2
_geom_torsion_atom_site_label_3
_geom_torsion_atom_site_label_4
_geom_torsion
Sm1 O1 N4 C55 -115.7(10)
Sm1 O1 N4 C59 113.1(10)
O1 N4 C55 C56 -173.0(3)
O1 N4 C55 C60 -49.1(4)
O1 N4 C55 C61 72.7(3)
O1 N4 C59 C58 171.4(3)
O1 N4 C59 C62 46.7(4)
O1 N4 C59 C63 -74.2(4)
N4 C55 C56 C57 54.6(5)
C1 Si1 N1 Sm1 -2.76(17)
C1 Si1 N1 Si2 174.95(18)
C4 Si1 N1 Sm1 -121.36(17)
C4 Si1 N1 Si2 56.3(2)
C7 Si1 N1 Sm1 114.00(16)
C7 Si1 N1 Si2 -68.3(2)
C10 Si2 N1 Sm1 34.71(19)
C10 Si2 N1 Si1 -142.75(19)
C13 Si2 N1 Sm1 -79.55(19)
C13 Si2 N1 Si1 103.0(2)
C16 Si2 N1 Sm1 154.29(15)
C16 Si2 N1 Si1 -23.2(2)
C19 Si3 N2 Sm1 28.22(19)
C19 Si3 N2 Si4 -144.9(2)
C22 Si3 N2 Sm1 -86.78(18)
C22 Si3 N2 Si4 100.1(2)
C25 Si3 N2 Sm1 146.25(16)
C25 Si3 N2 Si4 -26.9(3)
C28 Si4 N2 Sm1 5.61(19)
C28 Si4 N2 Si3 178.8(2)
C31 Si4 N2 Sm1 -114.23(17)
C31 Si4 N2 Si3 59.0(3)
C34 Si4 N2 Sm1 123.65(17)
C34 Si4 N2 Si3 -63.1(3)
C55 N4 C59 C58 46.6(5)
C55 N4 C59 C62 -78.1(4)
C55 N4 C59 C63 161.0(3)
C55 C56 C57 C58 -61.2(5)
C56 C57 C58 C59 59.4(5)
C57 C58 C59 N4 -51.3(5)
C57 C58 C59 C62 76.0(4)
C57 C58 C59 C63 -164.8(4)
C59 N4 C55 C56 -48.1(4)
C59 N4 C55 C60 75.8(4)
C59 N4 C55 C61 -162.4(3)
C60 C55 C56 C57 -72.7(4)
C61 C55 C56 C57 167.9(4)
Sm2 O2 N5 C64 -119.1(8)
Sm2 O2 N5 C68 110.9(9)
O2 N5 C64 C65 -178.4(7)
O2 N5 C64 C71 -52.2(9)
O2 N5 C64 C72 69.2(8)
O2 N5 C68 C67 177.6(7)
O2 N5 C68 C69 54.7(9)
O2 N5 C68 C70 -67.6(9)
N5 C64 C65 C66 52.7(17)
C37 Si5 N3 Sm2 -2.06(17)
C37 Si5 N3 Si6 -177.51(19)
C40 Si5 N3 Sm2 116.50(17)
C40 Si5 N3 Si6 -58.9(2)
C43 Si5 N3 Sm2 -119.39(17)
C43 Si5 N3 Si6 65.2(2)
C46 Si6 N3 Sm2 -34.84(19)
C46 Si6 N3 Si5 140.2(2)
C49 Si6 N3 Sm2 -154.05(15)
C49 Si6 N3 Si5 21.0(3)
C52 Si6 N3 Sm2 79.60(18)
C52 Si6 N3 Si5 -105.3(2)
C64 N5 C68 C67 53.7(12)
C64 N5 C68 C69 -69.2(10)
C64 N5 C68 C70 168.6(8)
C64 C65 C66 C67 -56(2)
C65 C66 C67 C68 56(2)
C66 C67 C68 N5 -53.2(17)
C66 C67 C68 C69 72.6(17)
C66 C67 C68 C70 -169.0(15)
C68 N5 C64 C65 -53.7(12)
C68 N5 C64 C71 72.5(10)
C68 N5 C64 C72 -166.1(8)
C71 C64 C65 C66 -76.1(17)
C72 C64 C65 C66 166.4(15)
